data_4309024
loop_
_publ_author_name
'Kamaluddin Abdur-Rashid'
'Robert Abbel'
'Alen Hadzovic'
'Alan J. Lough'
'Robert H. Morris'

_publ_section_title
;
Chemistry of Ruthenium(II) Monohydride and Dihydride Complexes Containing
Pyridyl Donor Ligands Including Catalytic Ketone H2-Hydrogenation1
;
_journal_name_full 'Inorganic Chemistry'
_journal_page_first 2483
_journal_page_last 2492
_journal_paper_doi 10.1021/ic0489387
_journal_volume 44
_journal_year 2005
_chemical_absolute_configuration rmad
_chemical_formula_moiety 'C42 H40 N2 P2 Ru'
_chemical_formula_sum 'C42 H40 N2 P2 Ru'
_chemical_formula_weight 735.77
_chemical_name_systematic
; 
 ? 
;
_space_group_IT_number 19
_symmetry_cell_setting orthorhombic
_symmetry_space_group_name_Hall 'P 2ac 2ab'
_symmetry_space_group_name_H-M 'P 21 21 21'
_atom_sites_solution_hydrogens geom
_atom_sites_solution_primary direct
_atom_sites_solution_secondary difmap
_audit_creation_method SHELXL-97
_cell_angle_alpha 90.00
_cell_angle_beta 90.00
_cell_angle_gamma 90.00
_cell_formula_units_Z 4
_cell_length_a 9.8852(10)
_cell_length_b 16.3564(2)
_cell_length_c 22.3784(4)
_cell_measurement_reflns_used 39922
_cell_measurement_temperature 150(1)
_cell_measurement_theta_max 27.5
_cell_measurement_theta_min 2.6
_cell_volume 3618.3(4)
_computing_cell_refinement 'Denzo-SMN (Otwinowski & Minor, 1997)'
_computing_data_collection 'Collect (Nonius BV, 1997-2003)'
_computing_data_reduction Denzo-SMN
_computing_molecular_graphics 'SHELXTL V6.12'
_computing_publication_material 'SHELXTL V6.12'
_computing_structure_refinement 'SHELXTL V6.12(Sheldrick, 2001)'
_computing_structure_solution 'SIR-92 (Altomare et al., 1993)'
_diffrn_ambient_temperature 150(2)
_diffrn_detector_area_resol_mean 9
_diffrn_measured_fraction_theta_full 0.997
_diffrn_measured_fraction_theta_max 0.997
_diffrn_measurement_device_type 'Nonius KappaCCD'
_diffrn_measurement_method '\f scans and \w scans with \k offsets'
_diffrn_radiation_monochromator graphite
_diffrn_radiation_source 'fine-focus sealed tube'
_diffrn_radiation_type MoK\a
_diffrn_radiation_wavelength 0.71073
_diffrn_reflns_av_R_equivalents 0.050
_diffrn_reflns_av_sigmaI/netI 0.043
_diffrn_reflns_limit_h_max 12
_diffrn_reflns_limit_h_min -12
_diffrn_reflns_limit_k_max 21
_diffrn_reflns_limit_k_min -21
_diffrn_reflns_limit_l_max 28
_diffrn_reflns_limit_l_min -29
_diffrn_reflns_number 32449
_diffrn_reflns_theta_full 27.48
_diffrn_reflns_theta_max 27.48
_diffrn_reflns_theta_min 3.00
_diffrn_standards_decay_% 0
_diffrn_standards_interval_count 0
_diffrn_standards_interval_time 0
_diffrn_standards_number 0
_exptl_absorpt_coefficient_mu 0.554
_exptl_absorpt_correction_T_max 0.8298
_exptl_absorpt_correction_T_min 0.8089
_exptl_absorpt_correction_type multi-scan
_exptl_absorpt_process_details 'Denzo-SMN (Otwinowski & Minor, 1997)'
_exptl_crystal_density_diffrn 1.351
_exptl_crystal_density_method 'not measured'
_exptl_crystal_description block
_exptl_crystal_F_000 1520
_exptl_crystal_size_max 0.40
_exptl_crystal_size_mid 0.35
_exptl_crystal_size_min 0.35
_refine_diff_density_max 0.461
_refine_diff_density_min -0.417
_refine_diff_density_rms 0.054
_refine_ls_abs_structure_details 'Flack H D (1983), Acta Cryst. A39, 876-881'
_refine_ls_abs_structure_Flack 0.000(18)
_refine_ls_extinction_coef 0.0031(2)
_refine_ls_extinction_expression Fc^*^=kFc[1+0.001xFc^2^\l^3^/sin(2\q)]^-1/4^
_refine_ls_extinction_method SHELXL
_refine_ls_goodness_of_fit_ref 1.034
_refine_ls_hydrogen_treatment mixed
_refine_ls_matrix_type full
_refine_ls_number_parameters 434
_refine_ls_number_reflns 8257
_refine_ls_number_restraints 0
_refine_ls_restrained_S_all 1.034
_refine_ls_R_factor_all 0.0329
_refine_ls_R_factor_gt 0.0290
_refine_ls_shift/su_max 0.003
_refine_ls_shift/su_mean 0.003
_refine_ls_structure_factor_coef Fsqd
_refine_ls_weighting_details 'calc w=1/[\s^2^(Fo^2^)+(0.0124P)^2^+1.9429P] where P=(Fo^2^+2Fc^2^)/3'
_refine_ls_weighting_scheme calc
_refine_ls_wR_factor_gt 0.0616
_refine_ls_wR_factor_ref 0.0631
_reflns_number_gt 7763
_reflns_number_total 8257
_reflns_threshold_expression I>2\s(I)
_cod_data_source_file ic0489387si20040803_122447_2.cif
_cod_data_source_block Complex_2a
_cod_depositor_comments
;
The following automatic conversions were performed:
'_symmetry_cell_setting' value 'Orthorhombic' changed to 'orthorhombic'
according to '/home/saulius/struct/CIF-dictionaries/cif_core.dic'
dictionary named 'cif_core.dic' version 2.4.1 from 2010-06-29.

Automatic conversion script
Id: cif_fix_enum 1527 2010-12-29 10:47:43Z saulius 
;
_cod_database_code 4309024

loop_
_symmetry_equiv_pos_as_xyz
'x, y, z'
'-x+1/2, -y, z+1/2'
'-x, y+1/2, -z+1/2'
'x+1/2, -y+1/2, -z'

loop_
_atom_site_label
_atom_site_type_symbol
_atom_site_fract_x
_atom_site_fract_y
_atom_site_fract_z
_atom_site_U_iso_or_equiv
_atom_site_adp_type
_atom_site_occupancy
_atom_site_symmetry_multiplicity
_atom_site_calc_flag
_atom_site_refinement_flags
_atom_site_disorder_assembly
_atom_site_disorder_group
Ru1 Ru 0.601413(18) 0.185762(10) 0.230681(8) 0.01938(6) Uani 1 1 d . . .
H1RU H 0.533(2) 0.2705(14) 0.2407(12) 0.023(7) Uiso 1 1 d . . .
H2RU H 0.724(3) 0.2255(15) 0.1973(12) 0.023(7) Uiso 1 1 d . . .
P1 P 0.50381(6) 0.20542(3) 0.14019(3) 0.01976(13) Uani 1 1 d . . .
P2 P 0.70913(6) 0.22496(3) 0.31451(3) 0.02025(13) Uani 1 1 d . . .
N1 N 0.4392(2) 0.10961(12) 0.27242(11) 0.0285(4) Uani 1 1 d . . .
H1B H 0.4018 0.1366 0.3045 0.034 Uiso 1 1 calc R . .
H1C H 0.3719 0.0990 0.2451 0.034 Uiso 1 1 calc R . .
N2 N 0.67518(19) 0.06377(11) 0.21868(9) 0.0220(4) Uani 1 1 d . . .
C1 C 0.7755(3) 0.04069(14) 0.18210(12) 0.0277(5) Uani 1 1 d . . .
H1A H 0.8239 0.0820 0.1613 0.033 Uiso 1 1 calc R . .
C2 C 0.8126(3) -0.04018(15) 0.17296(14) 0.0361(6) Uani 1 1 d . . .
H2A H 0.8850 -0.0538 0.1469 0.043 Uiso 1 1 calc R . .
C3 C 0.7416(3) -0.10011(16) 0.20270(15) 0.0426(7) Uani 1 1 d . . .
H3A H 0.7641 -0.1561 0.1972 0.051 Uiso 1 1 calc R . .
C4 C 0.6368(3) -0.07805(15) 0.24076(15) 0.0380(7) Uani 1 1 d . . .
H4A H 0.5865 -0.1186 0.2615 0.046 Uiso 1 1 calc R . .
C5 C 0.6069(3) 0.00386(13) 0.24803(11) 0.0265(5) Uani 1 1 d . . .
C6 C 0.5031(3) 0.03229(15) 0.29232(12) 0.0300(6) Uani 1 1 d . . .
H6A H 0.4327 -0.0103 0.2971 0.036 Uiso 1 1 calc R . .
H6B H 0.5467 0.0408 0.3317 0.036 Uiso 1 1 calc R . .
C11 C 0.5377(2) 0.13146(14) 0.07987(11) 0.0231(5) Uani 1 1 d . . .
C12 C 0.5113(3) 0.04930(15) 0.09336(12) 0.0308(6) Uani 1 1 d . . .
H12A H 0.4798 0.0351 0.1321 0.037 Uiso 1 1 calc R . .
C13 C 0.5304(3) -0.01146(17) 0.05110(14) 0.0400(7) Uani 1 1 d . . .
H13A H 0.5108 -0.0668 0.0608 0.048 Uiso 1 1 calc R . .
C14 C 0.5780(3) 0.00830(18) -0.00509(14) 0.0424(7) Uani 1 1 d . . .
H14A H 0.5931 -0.0335 -0.0338 0.051 Uiso 1 1 calc R . .
C15 C 0.6036(3) 0.08899(19) -0.01934(13) 0.0451(7) Uani 1 1 d . . .
H15A H 0.6343 0.1028 -0.0583 0.054 Uiso 1 1 calc R . .
C16 C 0.5846(3) 0.15050(16) 0.02313(12) 0.0331(6) Uani 1 1 d . . .
H16A H 0.6039 0.2057 0.0131 0.040 Uiso 1 1 calc R . .
C21 C 0.5422(2) 0.30440(14) 0.10370(11) 0.0233(5) Uani 1 1 d . . .
C22 C 0.4428(3) 0.35798(15) 0.08413(13) 0.0314(6) Uani 1 1 d . . .
H22A H 0.3504 0.3431 0.0884 0.038 Uiso 1 1 calc R . .
C23 C 0.4753(3) 0.43306(16) 0.05840(14) 0.0383(7) Uani 1 1 d . . .
H23A H 0.4054 0.4688 0.0455 0.046 Uiso 1 1 calc R . .
C24 C 0.6091(3) 0.45546(15) 0.05171(12) 0.0351(6) Uani 1 1 d . . .
H24A H 0.6319 0.5066 0.0343 0.042 Uiso 1 1 calc R . .
C25 C 0.7097(3) 0.40251(17) 0.07066(13) 0.0345(6) Uani 1 1 d . . .
H25A H 0.8019 0.4173 0.0658 0.041 Uiso 1 1 calc R . .
C26 C 0.6774(3) 0.32838(16) 0.09659(12) 0.0317(6) Uani 1 1 d . . .
H26A H 0.7477 0.2932 0.1098 0.038 Uiso 1 1 calc R . .
C31 C 0.3162(2) 0.20580(13) 0.13749(11) 0.0220(5) Uani 1 1 d . . .
C32 C 0.2458(3) 0.23099(14) 0.18770(12) 0.0276(5) Uani 1 1 d . . .
H32A H 0.2943 0.2462 0.2226 0.033 Uiso 1 1 calc R . .
C33 C 0.1050(3) 0.23440(15) 0.18788(13) 0.0351(6) Uani 1 1 d . . .
H33A H 0.0581 0.2522 0.2226 0.042 Uiso 1 1 calc R . .
C34 C 0.0338(3) 0.21167(16) 0.13716(14) 0.0355(7) Uani 1 1 d . . .
H34A H -0.0622 0.2141 0.1371 0.043 Uiso 1 1 calc R . .
C35 C 0.1015(3) 0.18570(15) 0.08708(12) 0.0319(5) Uani 1 1 d . . .
H35A H 0.0521 0.1695 0.0526 0.038 Uiso 1 1 calc R . .
C36 C 0.2427(2) 0.18302(17) 0.08660(11) 0.0282(5) Uani 1 1 d . . .
H36A H 0.2891 0.1657 0.0516 0.034 Uiso 1 1 calc R . .
C41 C 0.6191(3) 0.21257(14) 0.38634(11) 0.0261(5) Uani 1 1 d . . .
C42 C 0.4939(3) 0.2516(2) 0.39167(14) 0.0428(7) Uani 1 1 d . . .
H42A H 0.4589 0.2814 0.3587 0.051 Uiso 1 1 calc R . .
C43 C 0.4201(3) 0.2476(3) 0.44392(15) 0.0601(10) Uani 1 1 d . . .
H43A H 0.3372 0.2766 0.4474 0.072 Uiso 1 1 calc R . .
C44 C 0.4674(4) 0.2008(3) 0.49142(15) 0.0615(11) Uani 1 1 d . . .
H44A H 0.4161 0.1969 0.5272 0.074 Uiso 1 1 calc R . .
C45 C 0.5892(4) 0.1599(2) 0.48656(13) 0.0523(9) Uani 1 1 d . . .
H45A H 0.6211 0.1273 0.5187 0.063 Uiso 1 1 calc R . .
C46 C 0.6649(3) 0.16669(16) 0.43439(12) 0.0357(6) Uani 1 1 d . . .
H46A H 0.7495 0.1394 0.4316 0.043 Uiso 1 1 calc R . .
C51 C 0.7509(2) 0.33476(14) 0.31986(11) 0.0245(5) Uani 1 1 d . . .
C52 C 0.7610(3) 0.37553(16) 0.37479(12) 0.0302(6) Uani 1 1 d . . .
H52A H 0.7418 0.3468 0.4107 0.036 Uiso 1 1 calc R . .
C53 C 0.7985(3) 0.45737(16) 0.37755(13) 0.0367(6) Uani 1 1 d . . .
H53A H 0.8045 0.4841 0.4151 0.044 Uiso 1 1 calc R . .
C54 C 0.8270(3) 0.49991(15) 0.32576(14) 0.0363(6) Uani 1 1 d . . .
H54A H 0.8539 0.5556 0.3276 0.044 Uiso 1 1 calc R . .
C55 C 0.8161(3) 0.46096(15) 0.27118(15) 0.0358(6) Uani 1 1 d . . .
H55A H 0.8352 0.4900 0.2354 0.043 Uiso 1 1 calc R . .
C56 C 0.7772(3) 0.37902(14) 0.26848(13) 0.0292(5) Uani 1 1 d . . .
H56A H 0.7687 0.3532 0.2307 0.035 Uiso 1 1 calc R . .
C61 C 0.8748(2) 0.17921(15) 0.33391(10) 0.0235(5) Uani 1 1 d . . .
C62 C 0.9891(3) 0.22366(17) 0.34862(12) 0.0316(6) Uani 1 1 d . . .
H62A H 0.9856 0.2817 0.3485 0.038 Uiso 1 1 calc R . .
C63 C 1.1095(3) 0.18437(19) 0.36366(13) 0.0405(6) Uani 1 1 d . . .
H63A H 1.1874 0.2157 0.3734 0.049 Uiso 1 1 calc R . .
C64 C 1.1160(3) 0.09984(18) 0.36442(13) 0.0403(7) Uani 1 1 d . . .
H64A H 1.1977 0.0731 0.3753 0.048 Uiso 1 1 calc R . .
C65 C 1.0035(3) 0.05473(17) 0.34930(12) 0.0347(6) Uani 1 1 d . . .
H65A H 1.0074 -0.0033 0.3497 0.042 Uiso 1 1 calc R . .
C66 C 0.8845(3) 0.09403(15) 0.33348(11) 0.0307(5) Uani 1 1 d . . .
H66A H 0.8081 0.0624 0.3221 0.037 Uiso 1 1 calc R . .

loop_
_atom_site_aniso_label
_atom_site_aniso_U_11
_atom_site_aniso_U_22
_atom_site_aniso_U_33
_atom_site_aniso_U_23
_atom_site_aniso_U_13
_atom_site_aniso_U_12
Ru1 0.02052(9) 0.01851(8) 0.01912(9) 0.00005(7) -0.00126(8) 0.00079(7)
P1 0.0202(3) 0.0193(3) 0.0198(3) 0.0008(2) -0.0007(2) -0.0005(2)
P2 0.0216(3) 0.0209(3) 0.0183(3) -0.0004(2) -0.0017(2) 0.0010(2)
N1 0.0256(10) 0.0299(10) 0.0300(11) 0.0026(10) 0.0048(9) 0.0005(7)
N2 0.0205(10) 0.0193(9) 0.0262(11) 0.0024(8) -0.0025(8) -0.0020(7)
C1 0.0265(13) 0.0220(11) 0.0346(15) -0.0013(10) 0.0033(11) 0.0009(9)
C2 0.0316(14) 0.0270(13) 0.0497(18) -0.0072(12) 0.0032(13) 0.0017(10)
C3 0.0438(17) 0.0218(13) 0.062(2) -0.0051(13) 0.0003(15) 0.0046(11)
C4 0.0394(15) 0.0212(11) 0.0533(19) 0.0066(12) -0.0014(13) -0.0066(10)
C5 0.0239(12) 0.0247(11) 0.0309(13) 0.0045(9) -0.0054(11) -0.0025(10)
C6 0.0304(13) 0.0284(12) 0.0312(14) 0.0090(10) 0.0015(11) -0.0054(10)
C11 0.0199(12) 0.0243(12) 0.0250(13) -0.0017(10) -0.0015(10) 0.0003(9)
C12 0.0413(16) 0.0263(12) 0.0247(14) -0.0005(10) -0.0043(12) 0.0006(11)
C13 0.0502(18) 0.0269(13) 0.0429(18) -0.0082(13) -0.0126(14) 0.0040(12)
C14 0.0402(18) 0.0450(16) 0.0419(17) -0.0223(14) -0.0019(14) 0.0065(13)
C15 0.0406(16) 0.0599(18) 0.0348(15) -0.0147(13) 0.0125(15) -0.0066(16)
C16 0.0327(15) 0.0354(13) 0.0313(14) -0.0034(11) 0.0067(12) -0.0059(11)
C21 0.0279(12) 0.0207(12) 0.0213(11) -0.0005(10) -0.0010(9) -0.0033(9)
C22 0.0278(14) 0.0273(13) 0.0391(16) 0.0070(11) 0.0007(11) 0.0018(10)
C23 0.0424(17) 0.0276(13) 0.0449(17) 0.0092(12) -0.0012(14) 0.0043(12)
C24 0.0504(17) 0.0232(11) 0.0318(14) 0.0058(10) -0.0005(14) -0.0082(12)
C25 0.0324(15) 0.0371(15) 0.0341(15) 0.0064(12) -0.0003(12) -0.0120(12)
C26 0.0299(14) 0.0310(14) 0.0343(14) 0.0065(11) -0.0028(11) -0.0026(10)
C31 0.0241(12) 0.0189(11) 0.0230(12) 0.0047(9) -0.0009(10) 0.0003(8)
C32 0.0286(13) 0.0253(12) 0.0289(13) -0.0001(11) -0.0002(11) 0.0031(9)
C33 0.0273(13) 0.0359(13) 0.0421(15) 0.0033(12) 0.0088(14) 0.0068(12)
C34 0.0219(13) 0.0302(13) 0.0543(19) 0.0139(13) -0.0021(12) 0.0021(10)
C35 0.0254(12) 0.0320(12) 0.0383(14) 0.0099(11) -0.0100(12) -0.0045(15)
C36 0.0265(12) 0.0292(12) 0.0288(13) 0.0042(12) -0.0018(10) -0.0003(11)
C41 0.0262(14) 0.0304(12) 0.0216(12) -0.0057(9) 0.0004(10) -0.0041(10)
C42 0.0298(15) 0.066(2) 0.0323(16) -0.0122(14) 0.0013(13) 0.0033(14)
C43 0.0311(18) 0.108(3) 0.0418(19) -0.0301(19) 0.0116(15) -0.0089(18)
C44 0.055(2) 0.100(3) 0.0294(17) -0.0175(19) 0.0189(15) -0.035(2)
C45 0.071(2) 0.0585(19) 0.0271(15) 0.0022(13) 0.0092(17) -0.0221(18)
C46 0.0502(17) 0.0291(14) 0.0279(14) 0.0026(11) 0.0058(12) -0.0033(11)
C51 0.0228(12) 0.0238(12) 0.0268(13) -0.0020(9) -0.0046(10) 0.0035(8)
C52 0.0351(15) 0.0284(13) 0.0272(14) -0.0027(11) -0.0056(11) 0.0020(10)
C53 0.0442(16) 0.0291(13) 0.0369(16) -0.0115(12) -0.0108(13) 0.0031(12)
C54 0.0356(15) 0.0209(12) 0.0523(18) -0.0043(12) -0.0018(13) -0.0015(10)
C55 0.0411(15) 0.0269(12) 0.0394(15) 0.0052(13) 0.0028(14) -0.0038(10)
C56 0.0359(13) 0.0248(11) 0.0269(12) -0.0021(11) -0.0003(13) -0.0039(9)
C61 0.0243(12) 0.0296(11) 0.0168(10) 0.0002(10) 0.0009(9) 0.0011(10)
C62 0.0247(13) 0.0355(14) 0.0346(15) 0.0002(11) -0.0018(11) 0.0018(10)
C63 0.0242(13) 0.0524(16) 0.0449(16) -0.0012(15) -0.0040(12) 0.0028(16)
C64 0.0281(15) 0.0541(17) 0.0387(16) 0.0074(13) -0.0026(13) 0.0148(13)
C65 0.0394(15) 0.0347(14) 0.0299(14) 0.0040(11) 0.0026(12) 0.0133(12)
C66 0.0328(14) 0.0293(12) 0.0300(13) 0.0003(10) -0.0046(12) 0.0060(11)

loop_
_atom_type_symbol
_atom_type_description
_atom_type_scat_dispersion_real
_atom_type_scat_dispersion_imag
_atom_type_scat_source
C C 0.0033 0.0016 'International Tables Vol C Tables 4.2.6.8 and 6.1.1.4'
H H 0.0000 0.0000 'International Tables Vol C Tables 4.2.6.8 and 6.1.1.4'
N N 0.0061 0.0033 'International Tables Vol C Tables 4.2.6.8 and 6.1.1.4'
P P 0.1023 0.0942 'International Tables Vol C Tables 4.2.6.8 and 6.1.1.4'
Ru Ru -1.2594 0.8363 'International Tables Vol C Tables 4.2.6.8 and 6.1.1.4'
H H 0.0000 0.0000 'International Tables Vol C Tables 4.2.6.8 and 6.1.1.4'

loop_
_geom_angle_atom_site_label_1
_geom_angle_atom_site_label_2
_geom_angle_atom_site_label_3
_geom_angle
_geom_angle_site_symmetry_1
_geom_angle_site_symmetry_3
_geom_angle_publ_flag
H1RU Ru1 H2RU 92.0(12) . . ?
H1RU Ru1 N2 174.1(9) . . ?
H2RU Ru1 N2 93.6(9) . . ?
H1RU Ru1 N1 97.2(9) . . ?
H2RU Ru1 N1 170.6(9) . . ?
N2 Ru1 N1 77.14(7) . . ?
H1RU Ru1 P2 80.3(10) . . ?
H2RU Ru1 P2 85.0(10) . . ?
N2 Ru1 P2 102.06(5) . . ?
N1 Ru1 P2 98.62(6) . . ?
H1RU Ru1 P1 79.5(10) . . ?
H2RU Ru1 P1 81.0(10) . . ?
N2 Ru1 P1 99.51(6) . . ?
N1 Ru1 P1 98.46(6) . . ?
P2 Ru1 P1 154.96(2) . . ?
C11 P1 C21 102.33(11) . . ?
C11 P1 C31 99.21(11) . . ?
C21 P1 C31 100.79(10) . . ?
C11 P1 Ru1 118.93(8) . . ?
C21 P1 Ru1 115.52(8) . . ?
C31 P1 Ru1 117.08(8) . . ?
C51 P2 C41 99.08(11) . . ?
C51 P2 C61 100.36(11) . . ?
C41 P2 C61 100.23(11) . . ?
C51 P2 Ru1 115.91(8) . . ?
C41 P2 Ru1 117.77(8) . . ?
C61 P2 Ru1 119.92(8) . . ?
C6 N1 Ru1 107.18(14) . . ?
C1 N2 C5 117.4(2) . . ?
C1 N2 Ru1 126.24(15) . . ?
C5 N2 Ru1 116.23(16) . . ?
N2 C1 C2 123.7(2) . . ?
C3 C2 C1 118.2(3) . . ?
C2 C3 C4 119.5(2) . . ?
C5 C4 C3 118.9(2) . . ?
N2 C5 C4 122.4(2) . . ?
N2 C5 C6 115.8(2) . . ?
C4 C5 C6 121.6(2) . . ?
N1 C6 C5 110.9(2) . . ?
C16 C11 C12 118.3(2) . . ?
C16 C11 P1 125.72(19) . . ?
C12 C11 P1 115.95(19) . . ?
C13 C12 C11 121.0(3) . . ?
C14 C13 C12 120.0(3) . . ?
C13 C14 C15 119.8(3) . . ?
C14 C15 C16 120.4(3) . . ?
C11 C16 C15 120.4(3) . . ?
C22 C21 C26 117.5(2) . . ?
C22 C21 P1 123.12(19) . . ?
C26 C21 P1 119.32(18) . . ?
C21 C22 C23 121.6(3) . . ?
C24 C23 C22 120.0(3) . . ?
C23 C24 C25 119.2(2) . . ?
C26 C25 C24 120.8(3) . . ?
C25 C26 C21 120.9(3) . . ?
C32 C31 C36 118.6(2) . . ?
C32 C31 P1 118.48(19) . . ?
C36 C31 P1 122.94(19) . . ?
C31 C32 C33 121.1(3) . . ?
C34 C33 C32 119.6(3) . . ?
C35 C34 C33 120.3(2) . . ?
C34 C35 C36 120.2(2) . . ?
C35 C36 C31 120.2(2) . . ?
C46 C41 C42 118.0(3) . . ?
C46 C41 P2 125.2(2) . . ?
C42 C41 P2 116.8(2) . . ?
C43 C42 C41 121.3(3) . . ?
C42 C43 C44 119.7(3) . . ?
C45 C44 C43 120.0(3) . . ?
C44 C45 C46 119.8(3) . . ?
C41 C46 C45 121.2(3) . . ?
C56 C51 C52 117.8(2) . . ?
C56 C51 P2 119.80(19) . . ?
C52 C51 P2 122.36(19) . . ?
C53 C52 C51 121.0(3) . . ?
C54 C53 C52 120.2(3) . . ?
C53 C54 C55 119.6(2) . . ?
C54 C55 C56 120.2(3) . . ?
C51 C56 C55 121.2(3) . . ?
C62 C61 C66 118.0(2) . . ?
C62 C61 P2 124.5(2) . . ?
C66 C61 P2 117.54(18) . . ?
C61 C62 C63 120.8(3) . . ?
C64 C63 C62 120.2(3) . . ?
C65 C64 C63 119.7(3) . . ?
C64 C65 C66 120.0(3) . . ?
C65 C66 C61 121.3(3) . . ?

loop_
_geom_bond_atom_site_label_1
_geom_bond_atom_site_label_2
_geom_bond_distance
_geom_bond_site_symmetry_2
_geom_bond_publ_flag
Ru1 H1RU 1.56(2) . ?
Ru1 H2RU 1.56(3) . ?
Ru1 N2 2.1413(18) . ?
Ru1 N1 2.235(2) . ?
Ru1 P2 2.2504(6) . ?
Ru1 P1 2.2661(6) . ?
P1 C11 1.843(2) . ?
P1 C21 1.852(2) . ?
P1 C31 1.855(2) . ?
P2 C51 1.847(2) . ?
P2 C41 1.848(2) . ?
P2 C61 1.852(2) . ?
N1 C6 1.482(3) . ?
N2 C1 1.340(3) . ?
N2 C5 1.359(3) . ?
C1 C2 1.388(3) . ?
C2 C3 1.377(4) . ?
C3 C4 1.389(4) . ?
C4 C5 1.382(3) . ?
C5 C6 1.501(4) . ?
C11 C16 1.387(4) . ?
C11 C12 1.402(3) . ?
C12 C13 1.385(4) . ?
C13 C14 1.381(4) . ?
C14 C15 1.381(4) . ?
C15 C16 1.396(4) . ?
C21 C22 1.387(3) . ?
C21 C26 1.402(3) . ?
C22 C23 1.394(4) . ?
C23 C24 1.381(4) . ?
C24 C25 1.385(4) . ?
C25 C26 1.382(4) . ?
C31 C32 1.384(4) . ?
C31 C36 1.401(3) . ?
C32 C33 1.393(4) . ?
C33 C34 1.386(4) . ?
C34 C35 1.373(4) . ?
C35 C36 1.397(3) . ?
C41 C46 1.387(4) . ?
C41 C42 1.398(4) . ?
C42 C43 1.380(4) . ?
C43 C44 1.391(5) . ?
C44 C45 1.381(6) . ?
C45 C46 1.391(4) . ?
C51 C56 1.384(4) . ?
C51 C52 1.402(4) . ?
C52 C53 1.390(4) . ?
C53 C54 1.381(4) . ?
C54 C55 1.382(4) . ?
C55 C56 1.395(3) . ?
C61 C62 1.384(3) . ?
C61 C66 1.397(3) . ?
C62 C63 1.394(4) . ?
C63 C64 1.384(4) . ?
C64 C65 1.377(4) . ?
C65 C66 1.386(4) . ?
